data_2200294
loop_
_publ_author_name
'Naotake Nakamura'
'Kenjiro Uno'
'Yoshihiro Ogawa'

_publ_section_title
;
 Icosane-1,20-dithiol
;
_journal_issue 6
_journal_name_full 'Acta Crystallographica Section E'
_journal_page_first o505
_journal_page_last o507
_journal_paper_doi 10.1107/S1600536801007188
_journal_volume 57
_journal_year 2001
_chemical_formula_iupac 'C20 H42 S2'
_chemical_formula_moiety 'C20 H42 S2'
_chemical_formula_sum 'C20 H42 S2'
_chemical_formula_weight 346.67
_space_group_IT_number 2
_symmetry_cell_setting triclinic
_symmetry_space_group_name_Hall '-P 1'
_symmetry_space_group_name_H-M 'P -1'
_cell_angle_alpha 87.430(10)
_cell_angle_beta 86.560(10)
_cell_angle_gamma 83.370(10)
_cell_formula_units_Z 1
_cell_length_a 4.2261(6)
_cell_length_b 5.4283(6)
_cell_length_c 23.819(3)
_cell_measurement_reflns_used 24
_cell_measurement_temperature 296.2
_cell_measurement_theta_max 17.5
_cell_measurement_theta_min 9.8
_cell_volume 541.39(12)
_computing_cell_refinement 'MSC/AFC Diffractometer Control Software'
_computing_data_collection
;
MSC/AFC Diffractometer Control Software
(Molecular Structure Corporation, 1992)
;
_computing_data_reduction 'TEXSAN (Molecular Structure Corporation, 2000)'
_computing_publication_material TEXSAN
_computing_structure_refinement TEXSAN
_computing_structure_solution 'SAPI91 (Fan, 1991)'
_diffrn_measured_fraction_theta_full .9675
_diffrn_measured_fraction_theta_max .9675
_diffrn_measurement_device_type 'Rigaku AFC-5R'
_diffrn_measurement_method \w
_diffrn_radiation_type CuK\a
_diffrn_radiation_wavelength 1.5418
_diffrn_reflns_av_R_equivalents .045
_diffrn_reflns_limit_h_max 5
_diffrn_reflns_limit_h_min -4
_diffrn_reflns_limit_k_max 2
_diffrn_reflns_limit_k_min -6
_diffrn_reflns_limit_l_max 29
_diffrn_reflns_limit_l_min -29
_diffrn_reflns_number 3008
_diffrn_reflns_theta_full 70.50
_diffrn_reflns_theta_max 70.50
_diffrn_standards_decay_% 11.83
_diffrn_standards_interval_count 150
_diffrn_standards_number 2
_exptl_absorpt_coefficient_mu 2.172
_exptl_absorpt_correction_T_max .996
_exptl_absorpt_correction_T_min .767
_exptl_absorpt_correction_type \y
_exptl_absorpt_process_details '(North et al., 1968)'
_exptl_crystal_colour colorless
_exptl_crystal_density_diffrn 1.063
_exptl_crystal_density_meas ?
_exptl_crystal_description plate
_exptl_crystal_size_max .7
_exptl_crystal_size_mid .15
_exptl_crystal_size_min .01
_refine_diff_density_max .15
_refine_diff_density_min -.35
_refine_ls_extinction_method none
_refine_ls_goodness_of_fit_ref 1.769
_refine_ls_hydrogen_treatment mixed
_refine_ls_number_parameters 103
_refine_ls_number_reflns 1966
_refine_ls_R_factor_gt .057
_refine_ls_shift/su_max .0009
_refine_ls_structure_factor_coef Fsqd
_refine_ls_weighting_details 'w = 1/[\s^2^(Fo^2^) + {0.05[Max(Fo^2^,0) + 2Fc^2^]/3}^2^]'
_refine_ls_weighting_scheme calc
_refine_ls_wR_factor_ref .159
_reflns_number_gt 1453
_reflns_number_total 1967
_reflns_threshold_expression F^2^>2\s(F^2^)
_cod_data_source_file ci6026.cif
_cod_data_source_block I
_cod_depositor_comments
;
The following automatic conversions were performed:

'_exptl_crystal_density_meas' value 'not measured' was changed to '?'
- the value is perceived as not measured.

Automatic conversion script
Id: cif_fix_values 3008 2015-01-20 13:52:24Z robertas 
;
_cod_original_cell_volume 541.40(10)
_cod_database_code 2200294

loop_
_symmetry_equiv_pos_as_xyz
x,y,z
-x,-y,-z

loop_
_atom_site_label
_atom_site_fract_x
_atom_site_fract_y
_atom_site_fract_z
_atom_site_U_iso_or_equiv
_atom_site_adp_type
_atom_site_calc_flag
_atom_site_refinement_flags
_atom_site_occupancy
_atom_site_disorder_assembly
_atom_site_disorder_group
_atom_site_type_symbol
S1 1.3470(2) -.28020(10) .05060(3) .0784(2) Uani d . 1.00 . . S
C1 1.1699(6) .0041(5) .08170(10) .0626(7) Uani d . 1.00 . . C
C2 1.0508(6) -.0239(5) .14241(9) .0563(7) Uani d . 1.00 . . C
C3 .9202(6) .2219(4) .16753(9) .0534(6) Uani d . 1.00 . . C
C4 .7989(6) .1982(4) .22849(9) .0546(7) Uani d . 1.00 . . C
C5 .6752(6) .4440(4) .25398(9) .0530(6) Uani d . 1.00 . . C
C6 .5533(6) .4242(4) .31487(9) .0531(6) Uani d . 1.00 . . C
C7 .4287(6) .6702(4) .34032(9) .0524(6) Uani d . 1.00 . . C
C8 .3073(6) .6504(4) .40118(9) .0520(6) Uani d . 1.00 . . C
C9 .1840(6) .8966(4) .42645(9) .0523(6) Uani d . 1.00 . . C
C10 .0616(6) .8770(4) .48742(9) .0519(6) Uani d . 1.00 . . C
H1a 1.3258 .1176 .0796 .0752 Uiso calc . 1.00 . . H
H1b .9946 .0700 .0604 .0752 Uiso calc . 1.00 . . H
H1s 1.122(8) -.393(6) .0500(10) .0942 Uiso d T 1.00 . . H
H2a .8860 -.1296 .1445 .0675 Uiso calc . 1.00 . . H
H2b 1.2226 -.0971 .1637 .0675 Uiso calc . 1.00 . . H
H3a 1.0856 .3272 .1653 .0641 Uiso calc . 1.00 . . H
H3b .7490 .2948 .1460 .0641 Uiso calc . 1.00 . . H
H4a .6305 .0959 .2306 .0655 Uiso calc . 1.00 . . H
H4b .9689 .1220 .2498 .0655 Uiso calc . 1.00 . . H
H5a .8440 .5462 .2517 .0636 Uiso calc . 1.00 . . H
H5b .5054 .5199 .2325 .0636 Uiso calc . 1.00 . . H
H6a .3849 .3218 .3172 .0638 Uiso calc . 1.00 . . H
H6b .7232 .3488 .3363 .0638 Uiso calc . 1.00 . . H
H7a .5970 .7728 .3379 .0630 Uiso calc . 1.00 . . H
H7b .2586 .7455 .3189 .0630 Uiso calc . 1.00 . . H
H8a .1386 .5483 .4036 .0624 Uiso calc . 1.00 . . H
H8b .4772 .5748 .4226 .0624 Uiso calc . 1.00 . . H
H9a .3529 .9986 .4241 .0628 Uiso calc . 1.00 . . H
H9b .0144 .9724 .4049 .0628 Uiso calc . 1.00 . . H
H10a -.1111 .7787 .4905 .0624 Uiso calc . 1.00 . . H
H10b .2284 .8018 .5097 .0624 Uiso calc . 1.00 . . H

loop_
_atom_site_aniso_label
_atom_site_aniso_U_11
_atom_site_aniso_U_22
_atom_site_aniso_U_33
_atom_site_aniso_U_12
_atom_site_aniso_U_13
_atom_site_aniso_U_23
S1 .0960(6) .0717(5) .0627(4) .0077(4) .0184(3) -.0224(3)
C1 .075(2) .0630(10) .0460(10) .0020(10) .0100(10) -.0090(10)
C2 .0650(10) .0590(10) .0410(10) .0040(10) .0060(10) -.0066(10)
C3 .0600(10) .0540(10) .0430(10) .0040(10) .0075(10) -.0077(9)
C4 .0620(10) .0560(10) .0420(10) .0050(10) .0070(10) -.0079(10)
C5 .0600(10) .0550(10) .0410(10) .0040(10) .0071(10) -.0080(9)
C6 .0620(10) .0540(10) .0400(10) .0030(10) .0070(10) -.0082(9)
C7 .0600(10) .0540(10) .0400(10) .0040(10) .0064(10) -.0079(9)
C8 .0600(10) .0520(10) .0400(10) .0050(10) .0066(10) -.0083(9)
C9 .0600(10) .0530(10) .0410(10) .0040(10) .0080(10) -.0084(9)
C10 .0590(10) .0540(10) .0390(10) .0050(10) .0061(10) -.0071(10)

loop_
_atom_type_symbol
_atom_type_description
_atom_type_scat_dispersion_real
_atom_type_scat_dispersion_imag
_atom_type_scat_source
C C .018 .009
;International Tables for Crystallography
(1992, Vol. C, Tables 4.2.6.8 and 6.1.1.1)
;
H H .000 .000
;International Tables for Crystallography
(1992, Vol. C, Table 6.1.1.2)
;
S S .333 .557
;International Tables for Crystallography
(1992, Vol. C, Tables 4.2.6.8 and 6.1.1.1)
;

loop_
_geom_angle_atom_site_label_1
_geom_angle_atom_site_label_2
_geom_angle_atom_site_label_3
_geom_angle_site_symmetry_3
_geom_angle
_geom_angle_publ_flag
S1 C1 C2 . 114.8(2) no
C1 C2 C3 . 112.8(2) no
C2 C3 C4 . 113.8(2) no
C3 C4 C5 . 113.8(2) no
C4 C5 C6 . 114.6(2) no
C5 C6 C7 . 114.6(2) no
C6 C7 C8 . 114.6(2) no
C7 C8 C9 . 114.4(2) no
C8 C9 C10 . 114.4(2) no
C9 C10 C10 2_576 114.3(2) no

loop_
_geom_bond_atom_site_label_1
_geom_bond_atom_site_label_2
_geom_bond_site_symmetry_1
_geom_bond_site_symmetry_2
_geom_bond_distance
_geom_bond_publ_flag
S1 C1 . . 1.806(3) no
C1 C2 . . 1.509(3) no
C2 C3 . . 1.518(3) no
C3 C4 . . 1.515(3) no
C4 C5 . . 1.515(3) no
C5 C6 . . 1.513(3) no
C6 C7 . . 1.516(3) no
C7 C8 . . 1.512(3) no
C8 C9 . . 1.514(3) no
C9 C10 . . 1.515(3) no
C10 C10 . 2_576 1.512(4) no

loop_
_geom_torsion_atom_site_label_1
_geom_torsion_atom_site_label_2
_geom_torsion_atom_site_label_3
_geom_torsion_atom_site_label_4
_geom_torsion
_geom_torsion_publ_flag
C2 C1 S1 H1s 67.0(10) no
